data_4505256
loop_
_publ_author_name
'Menger, Fredric M.'
'Zhang, Hailing'

_publ_section_title
;
 Peptoads, a group of amphiphilic long-chain triamides.
;
_journal_issue 23
_journal_name_full 'Langmuir : the ACS journal of surfaces and colloids'
_journal_page_first 10428
_journal_page_last 10438
_journal_paper_doi 10.1021/la0516227
_journal_volume 21
_journal_year 2005
_chemical_formula_moiety 'C23 H45 N3 O3'
_chemical_formula_sum 'C23 H45 N3 O3'
_chemical_formula_weight 411.62
_chemical_name_systematic
; 
 ? 
;
_space_group_IT_number 1
_symmetry_cell_setting triclinic
_symmetry_space_group_name_Hall 'P 1'
_symmetry_space_group_name_H-M 'P 1'
_atom_sites_solution_hydrogens geom
_atom_sites_solution_primary direct
_atom_sites_solution_secondary difmap
_audit_creation_method SHELXL-97
_cell_angle_alpha 84.845(4)
_cell_angle_beta 88.899(4)
_cell_angle_gamma 64.261(3)
_cell_formula_units_Z 1
_cell_length_a 5.0086(3)
_cell_length_b 5.0672(3)
_cell_length_c 26.4429(15)
_cell_measurement_reflns_used 2284
_cell_measurement_temperature 173(2)
_cell_measurement_theta_max 66.44
_cell_measurement_theta_min 3.36
_cell_volume 601.93(6)
_computing_cell_refinement 'Bruker SMART'
_computing_data_collection 'Bruker SMART'
_computing_data_reduction 'Bruker SAINT'
_computing_molecular_graphics 'Bruker SHELXTL'
_computing_publication_material 'Bruker SHELXTL'
_computing_structure_refinement 'SHELXL-97 (Sheldrick, 1997)'
_computing_structure_solution 'SHELXS-97 (Sheldrick, 1990)'
_diffrn_ambient_temperature 173(2)
_diffrn_measured_fraction_theta_full 0.839
_diffrn_measured_fraction_theta_max 0.839
_diffrn_measurement_device_type 'CCD area detector'
_diffrn_measurement_method 'phi and omega scans'
_diffrn_radiation_monochromator graphite
_diffrn_radiation_source 'fine-focus sealed tube'
_diffrn_radiation_type CuK\a
_diffrn_radiation_wavelength 1.54178
_diffrn_reflns_av_R_equivalents 0.0122
_diffrn_reflns_av_sigmaI/netI 0.0239
_diffrn_reflns_limit_h_max 5
_diffrn_reflns_limit_h_min -5
_diffrn_reflns_limit_k_max 5
_diffrn_reflns_limit_k_min -5
_diffrn_reflns_limit_l_max 30
_diffrn_reflns_limit_l_min -30
_diffrn_reflns_number 2794
_diffrn_reflns_theta_full 66.43
_diffrn_reflns_theta_max 66.43
_diffrn_reflns_theta_min 3.36
_exptl_absorpt_coefficient_mu 0.586
_exptl_absorpt_correction_T_max 1.000
_exptl_absorpt_correction_T_min 0.833829
_exptl_absorpt_correction_type multi-scan
_exptl_absorpt_process_details 'SADABS V2.10, Sheldrick 2003'
_exptl_crystal_colour colorless
_exptl_crystal_density_diffrn 1.136
_exptl_crystal_density_method 'not measured'
_exptl_crystal_description plate
_exptl_crystal_F_000 228
_exptl_crystal_size_max 0.60
_exptl_crystal_size_mid 0.28
_exptl_crystal_size_min 0.06
_refine_diff_density_max 0.138
_refine_diff_density_min -0.153
_refine_diff_density_rms 0.038
_refine_ls_abs_structure_details 'Flack H D (1983), Acta Cryst. A39, 876-881'
_refine_ls_abs_structure_Flack 0.2(2)
_refine_ls_extinction_method none
_refine_ls_goodness_of_fit_ref 1.020
_refine_ls_hydrogen_treatment mixed
_refine_ls_matrix_type full
_refine_ls_number_parameters 264
_refine_ls_number_reflns 2346
_refine_ls_number_restraints 3
_refine_ls_restrained_S_all 1.019
_refine_ls_R_factor_all 0.0367
_refine_ls_R_factor_gt 0.0353
_refine_ls_shift/su_max 0.001
_refine_ls_shift/su_mean 0.000
_refine_ls_structure_factor_coef Fsqd
_refine_ls_weighting_details 'calc w=1/[\s^2^(Fo^2^)+(0.0800P)^2^+0.0000P] where P=(Fo^2^+2Fc^2^)/3'
_refine_ls_weighting_scheme calc
_refine_ls_wR_factor_gt 0.0964
_refine_ls_wR_factor_ref 0.0975
_reflns_number_gt 2229
_reflns_number_total 2346
_reflns_threshold_expression >2sigma(I)
_cod_data_source_file la0516227si20050613_102045.cif
_cod_data_source_block A
_cod_depositor_comments
;
The following automatic conversions were performed:

'_symmetry_cell_setting' value 'Triclinic' changed to 'triclinic'
according to /home/saulius/struct/CIF-dictionaries/cif_core.dic
dictionary named 'cif_core.dic' version 2.4.1 from 2010-06-29.

Automatic conversion script
Id: cif_fix_values 1715 2011-07-08 13:25:40Z adriana 
;
_cod_original_sg_symbol_H-M P1
_cod_database_code 4505256

loop_
_symmetry_equiv_pos_as_xyz
'x, y, z'

loop_
_atom_site_label
_atom_site_type_symbol
_atom_site_fract_x
_atom_site_fract_y
_atom_site_fract_z
_atom_site_U_iso_or_equiv
_atom_site_adp_type
_atom_site_occupancy
_atom_site_symmetry_multiplicity
_atom_site_calc_flag
_atom_site_refinement_flags
C1 C 1.2126(7) 0.5421(7) 1.44344(12) 0.0515(8) Uani 1 1 d .
H1A H 1.1760 0.7191 1.4208 0.077 Uiso 1 1 calc R
H1B H 1.2976 0.5530 1.4758 0.077 Uiso 1 1 calc R
H1C H 1.0254 0.5281 1.4495 0.077 Uiso 1 1 calc R
C2 C 1.4265(7) 0.2742(6) 1.41902(11) 0.0431(7) Uani 1 1 d .
H2A H 1.4602 0.0968 1.4420 0.052 Uiso 1 1 calc R
H2B H 1.6188 0.2845 1.4151 0.052 Uiso 1 1 calc R
C3 C 1.3224(6) 0.2402(6) 1.36730(10) 0.0376(7) Uani 1 1 d .
H3A H 1.1328 0.2245 1.3714 0.045 Uiso 1 1 calc R
H3B H 1.2832 0.4201 1.3446 0.045 Uiso 1 1 calc R
C4 C 1.5392(6) -0.0233(6) 1.34200(10) 0.0360(6) Uani 1 1 d .
H4A H 1.5831 -0.2026 1.3651 0.043 Uiso 1 1 calc R
H4B H 1.7268 -0.0045 1.3370 0.043 Uiso 1 1 calc R
C5 C 1.4322(6) -0.0631(6) 1.29100(10) 0.0342(6) Uani 1 1 d .
H5A H 1.2474 -0.0874 1.2960 0.041 Uiso 1 1 calc R
H5B H 1.3848 0.1170 1.2679 0.041 Uiso 1 1 calc R
C6 C 1.6586(6) -0.3266(5) 1.26611(9) 0.0313(6) Uani 1 1 d .
H6A H 1.7147 -0.5046 1.2902 0.038 Uiso 1 1 calc R
H6B H 1.8391 -0.2966 1.2595 0.038 Uiso 1 1 calc R
C7 C 1.5489(6) -0.3803(6) 1.21642(9) 0.0303(6) Uani 1 1 d .
H7A H 1.7012 -0.5633 1.2040 0.036 Uiso 1 1 calc R
H7B H 1.3667 -0.4079 1.2227 0.036 Uiso 1 1 calc R
C8 C 1.2206(5) 0.0159(5) 1.15448(9) 0.0236(5) Uani 1 1 d .
C9 C 1.1930(6) 0.2714(5) 1.11788(9) 0.0271(6) Uani 1 1 d .
H9A H 1.3805 0.2171 1.0994 0.032 Uiso 1 1 calc R
H9B H 1.1632 0.4401 1.1372 0.032 Uiso 1 1 calc R
C10 C 0.9380(6) 0.3658(6) 1.07959(10) 0.0296(6) Uani 1 1 d .
H10A H 0.9749 0.2022 1.0585 0.036 Uiso 1 1 calc R
H10B H 0.7522 0.4069 1.0980 0.036 Uiso 1 1 calc R
C11 C 0.8994(6) 0.6352(5) 1.04553(10) 0.0277(6) Uani 1 1 d .
H11A H 0.8502 0.8029 1.0663 0.033 Uiso 1 1 calc R
H11B H 1.0878 0.5989 1.0283 0.033 Uiso 1 1 calc R
C12 C 0.5235(5) 0.9776(5) 0.98375(9) 0.0236(5) Uani 1 1 d .
C13 C 0.2813(6) 1.0233(5) 0.94619(9) 0.0266(6) Uani 1 1 d .
H13A H 0.0998 1.0490 0.9649 0.032 Uiso 1 1 calc R
H13B H 0.3426 0.8450 0.9278 0.032 Uiso 1 1 calc R
C14 C 0.2098(6) 1.2874(6) 0.90799(10) 0.0288(6) Uani 1 1 d .
H14A H 0.1711 1.4617 0.9264 0.035 Uiso 1 1 calc R
H14B H 0.3843 1.2515 0.8865 0.035 Uiso 1 1 calc R
C15 C -0.0543(5) 1.3526(5) 0.87442(9) 0.0277(6) Uani 1 1 d .
H15A H -0.0210 1.1762 0.8570 0.033 Uiso 1 1 calc R
H15B H -0.2323 1.4007 0.8955 0.033 Uiso 1 1 calc R
C16 C -0.3612(5) 1.7546(5) 0.81154(9) 0.0257(5) Uani 1 1 d .
C17 C -0.3750(6) 2.0001(5) 0.77340(9) 0.0295(6) Uani 1 1 d .
H17A H -0.1762 1.9970 0.7708 0.035 Uiso 1 1 calc R
H17B H -0.5133 2.1914 0.7852 0.035 Uiso 1 1 calc R
C18 C -0.4787(6) 1.9707(5) 0.72094(9) 0.0309(6) Uani 1 1 d .
H18A H -0.6713 1.9606 0.7242 0.037 Uiso 1 1 calc R
H18B H -0.5104 2.1487 0.6983 0.037 Uiso 1 1 calc R
C19 C -0.2595(6) 1.7005(6) 0.69670(9) 0.0316(6) Uani 1 1 d .
H19A H -0.2276 1.5226 0.7194 0.038 Uiso 1 1 calc R
H19B H -0.0669 1.7108 0.6934 0.038 Uiso 1 1 calc R
C20 C -0.3627(6) 1.6707(6) 0.64447(10) 0.0353(6) Uani 1 1 d .
H20A H -0.5534 1.6568 0.6480 0.042 Uiso 1 1 calc R
H20B H -0.3990 1.8509 0.6221 0.042 Uiso 1 1 calc R
C21 C -0.1432(6) 1.4049(6) 0.61916(10) 0.0354(6) Uani 1 1 d .
H21A H 0.0484 1.4174 0.6160 0.042 Uiso 1 1 calc R
H21B H -0.1089 1.2244 0.6413 0.042 Uiso 1 1 calc R
C22 C -0.2446(7) 1.3783(6) 0.56705(10) 0.0421(7) Uani 1 1 d .
H22A H -0.2732 1.5561 0.5446 0.050 Uiso 1 1 calc R
H22B H -0.4388 1.3714 0.5700 0.050 Uiso 1 1 calc R
C23 C -0.0291(7) 1.1083(7) 0.54252(11) 0.0499(8) Uani 1 1 d .
H23A H 0.1624 1.1160 0.5385 0.075 Uiso 1 1 calc R
H23B H -0.1081 1.1041 0.5091 0.075 Uiso 1 1 calc R
H23C H -0.0025 0.9307 0.5641 0.075 Uiso 1 1 calc R
N1 N -0.1046(4) 1.5986(4) 0.83665(8) 0.0287(5) Uani 1 1 d .
H1 H 0.0425 1.6465 0.8301 0.034 Uiso 1 1 calc R
N2 N 0.6650(4) 0.7091(4) 1.00772(8) 0.0282(5) Uani 1 1 d .
H2 H 0.6143 0.5709 1.0003 0.034 Uiso 1 1 calc R
N3 N 1.4859(4) -0.1382(4) 1.17762(8) 0.0282(5) Uani 1 1 d .
H3 H 1.6303 -0.0900 1.1688 0.034 Uiso 1 1 calc R
O1 O 1.0093(3) -0.0466(3) 1.16350(7) 0.0339(4) Uani 1 1 d .
O2 O 0.5858(4) 1.1812(3) 0.99266(7) 0.0308(4) Uani 1 1 d .
O3 O -0.5773(4) 1.6985(4) 0.81869(6) 0.0330(4) Uani 1 1 d .

loop_
_atom_site_aniso_label
_atom_site_aniso_U_11
_atom_site_aniso_U_22
_atom_site_aniso_U_33
_atom_site_aniso_U_23
_atom_site_aniso_U_13
_atom_site_aniso_U_12
C1 0.057(2) 0.0478(19) 0.0441(17) -0.0104(15) 0.0013(15) -0.0168(16)
C2 0.0416(18) 0.0423(18) 0.0417(16) -0.0053(14) -0.0013(13) -0.0143(14)
C3 0.0380(17) 0.0381(17) 0.0360(14) -0.0027(13) 0.0014(12) -0.0160(12)
C4 0.0327(16) 0.0350(16) 0.0369(15) 0.0020(12) 0.0002(12) -0.0125(11)
C5 0.0298(15) 0.0370(16) 0.0345(14) 0.0018(12) 0.0009(12) -0.0143(11)
C6 0.0282(15) 0.0300(15) 0.0313(13) 0.0036(11) -0.0010(11) -0.0098(11)
C7 0.0276(15) 0.0277(14) 0.0340(14) 0.0010(11) -0.0003(11) -0.0112(11)
C8 0.0215(12) 0.0244(13) 0.0257(12) -0.0046(10) -0.0014(9) -0.0102(10)
C9 0.0267(14) 0.0241(14) 0.0346(14) -0.0007(11) 0.0008(11) -0.0154(10)
C10 0.0299(15) 0.0302(14) 0.0341(13) 0.0004(11) -0.0065(11) -0.0184(11)
C11 0.0279(14) 0.0254(14) 0.0333(14) 0.0027(11) -0.0065(11) -0.0156(10)
C12 0.0217(13) 0.0221(13) 0.0283(12) -0.0020(10) 0.0033(10) -0.0110(10)
C13 0.0248(14) 0.0279(14) 0.0332(13) -0.0033(11) -0.0039(11) -0.0168(10)
C14 0.0282(14) 0.0305(14) 0.0328(13) 0.0010(11) -0.0024(11) -0.0182(11)
C15 0.0278(15) 0.0274(14) 0.0321(13) 0.0005(11) -0.0028(11) -0.0164(11)
C16 0.0231(13) 0.0332(15) 0.0242(12) -0.0063(11) 0.0004(10) -0.0146(11)
C17 0.0291(15) 0.0280(15) 0.0336(13) -0.0004(11) -0.0014(11) -0.0147(11)
C18 0.0288(15) 0.0283(14) 0.0329(13) 0.0011(11) -0.0011(11) -0.0106(11)
C19 0.0293(15) 0.0318(15) 0.0318(14) 0.0000(11) -0.0020(11) -0.0120(11)
C20 0.0360(16) 0.0350(16) 0.0338(14) -0.0038(12) 0.0011(12) -0.0144(12)
C21 0.0346(16) 0.0349(16) 0.0354(15) -0.0027(12) 0.0016(12) -0.0141(12)
C22 0.0452(18) 0.0433(18) 0.0364(15) -0.0065(13) 0.0007(13) -0.0175(14)
C23 0.059(2) 0.0443(19) 0.0396(16) -0.0115(14) 0.0009(15) -0.0152(15)
N1 0.0227(11) 0.0346(13) 0.0339(12) 0.0016(10) -0.0023(9) -0.0181(9)
N2 0.0337(13) 0.0213(11) 0.0354(11) -0.0005(9) -0.0070(9) -0.0174(9)
N3 0.0225(11) 0.0308(12) 0.0323(11) 0.0045(9) -0.0002(9) -0.0138(9)
O1 0.0231(9) 0.0321(10) 0.0499(11) 0.0054(8) -0.0013(8) -0.0169(7)
O2 0.0332(10) 0.0222(9) 0.0418(9) -0.0010(7) -0.0084(8) -0.0165(7)
O3 0.0254(10) 0.0383(11) 0.0398(9) 0.0018(8) -0.0011(7) -0.0188(8)

loop_
_atom_type_symbol
_atom_type_description
_atom_type_scat_dispersion_real
_atom_type_scat_dispersion_imag
_atom_type_scat_source
C C 0.0181 0.0091 'International Tables Vol C Tables 4.2.6.8 and 6.1.1.4'
H H 0.0000 0.0000 'International Tables Vol C Tables 4.2.6.8 and 6.1.1.4'
N N 0.0311 0.0180 'International Tables Vol C Tables 4.2.6.8 and 6.1.1.4'
O O 0.0492 0.0322 'International Tables Vol C Tables 4.2.6.8 and 6.1.1.4'

loop_
_geom_angle_atom_site_label_1
_geom_angle_atom_site_label_2
_geom_angle_atom_site_label_3
_geom_angle
C2 C1 H1A 109.5
C2 C1 H1B 109.5
H1A C1 H1B 109.5
C2 C1 H1C 109.5
H1A C1 H1C 109.5
H1B C1 H1C 109.5
C1 C2 C3 114.2(2)
C1 C2 H2A 108.7
C3 C2 H2A 108.7
C1 C2 H2B 108.7
C3 C2 H2B 108.7
H2A C2 H2B 107.6
C4 C3 C2 114.5(2)
C4 C3 H3A 108.6
C2 C3 H3A 108.6
C4 C3 H3B 108.6
C2 C3 H3B 108.6
H3A C3 H3B 107.6
C3 C4 C5 114.6(2)
C3 C4 H4A 108.6
C5 C4 H4A 108.6
C3 C4 H4B 108.6
C5 C4 H4B 108.6
H4A C4 H4B 107.6
C6 C5 C4 113.2(2)
C6 C5 H5A 108.9
C4 C5 H5A 108.9
C6 C5 H5B 108.9
C4 C5 H5B 108.9
H5A C5 H5B 107.8
C5 C6 C7 113.9(2)
C5 C6 H6A 108.8
C7 C6 H6A 108.8
C5 C6 H6B 108.8
C7 C6 H6B 108.8
H6A C6 H6B 107.7
N3 C7 C6 112.1(2)
N3 C7 H7A 109.2
C6 C7 H7A 109.2
N3 C7 H7B 109.2
C6 C7 H7B 109.2
H7A C7 H7B 107.9
O1 C8 N3 121.8(2)
O1 C8 C9 122.2(2)
N3 C8 C9 116.0(2)
C8 C9 C10 113.10(19)
C8 C9 H9A 109.0
C10 C9 H9A 109.0
C8 C9 H9B 109.0
C10 C9 H9B 109.0
H9A C9 H9B 107.8
C11 C10 C9 112.51(19)
C11 C10 H10A 109.1
C9 C10 H10A 109.1
C11 C10 H10B 109.1
C9 C10 H10B 109.1
H10A C10 H10B 107.8
N2 C11 C10 110.92(18)
N2 C11 H11A 109.5
C10 C11 H11A 109.5
N2 C11 H11B 109.5
C10 C11 H11B 109.5
H11A C11 H11B 108.0
O2 C12 N2 121.4(2)
O2 C12 C13 121.7(2)
N2 C12 C13 116.91(18)
C12 C13 C14 113.10(18)
C12 C13 H13A 109.0
C14 C13 H13A 109.0
C12 C13 H13B 109.0
C14 C13 H13B 109.0
H13A C13 H13B 107.8
C15 C14 C13 112.92(18)
C15 C14 H14A 109.0
C13 C14 H14A 109.0
C15 C14 H14B 109.0
C13 C14 H14B 109.0
H14A C14 H14B 107.8
N1 C15 C14 110.83(18)
N1 C15 H15A 109.5
C14 C15 H15A 109.5
N1 C15 H15B 109.5
C14 C15 H15B 109.5
H15A C15 H15B 108.1
O3 C16 N1 121.7(2)
O3 C16 C17 121.6(2)
N1 C16 C17 116.8(2)
C16 C17 C18 111.4(2)
C16 C17 H17A 109.3
C18 C17 H17A 109.3
C16 C17 H17B 109.3
C18 C17 H17B 109.3
H17A C17 H17B 108.0
C19 C18 C17 113.2(2)
C19 C18 H18A 108.9
C17 C18 H18A 108.9
C19 C18 H18B 108.9
C17 C18 H18B 108.9
H18A C18 H18B 107.8
C18 C19 C20 113.2(2)
C18 C19 H19A 108.9
C20 C19 H19A 108.9
C18 C19 H19B 108.9
C20 C19 H19B 108.9
H19A C19 H19B 107.7
C21 C20 C19 113.9(2)
C21 C20 H20A 108.8
C19 C20 H20A 108.8
C21 C20 H20B 108.8
C19 C20 H20B 108.8
H20A C20 H20B 107.7
C22 C21 C20 113.8(2)
C22 C21 H21A 108.8
C20 C21 H21A 108.8
C22 C21 H21B 108.8
C20 C21 H21B 108.8
H21A C21 H21B 107.7
C21 C22 C23 113.7(2)
C21 C22 H22A 108.8
C23 C22 H22A 108.8
C21 C22 H22B 108.8
C23 C22 H22B 108.8
H22A C22 H22B 107.7
C22 C23 H23A 109.5
C22 C23 H23B 109.5
H23A C23 H23B 109.5
C22 C23 H23C 109.5
H23A C23 H23C 109.5
H23B C23 H23C 109.5
C16 N1 C15 123.5(2)
C16 N1 H1 118.2
C15 N1 H1 118.2
C12 N2 C11 122.80(18)
C12 N2 H2 118.6
C11 N2 H2 118.6
C8 N3 C7 123.8(2)
C8 N3 H3 118.1
C7 N3 H3 118.1

loop_
_geom_bond_atom_site_label_1
_geom_bond_atom_site_label_2
_geom_bond_distance
C1 C2 1.508(4)
C1 H1A 0.9800
C1 H1B 0.9800
C1 H1C 0.9800
C2 C3 1.523(3)
C2 H2A 0.9900
C2 H2B 0.9900
C3 C4 1.511(4)
C3 H3A 0.9900
C3 H3B 0.9900
C4 C5 1.522(3)
C4 H4A 0.9900
C4 H4B 0.9900
C5 C6 1.522(4)
C5 H5A 0.9900
C5 H5B 0.9900
C6 C7 1.525(3)
C6 H6A 0.9900
C6 H6B 0.9900
C7 N3 1.452(3)
C7 H7A 0.9900
C7 H7B 0.9900
C8 O1 1.243(3)
C8 N3 1.339(3)
C8 C9 1.502(3)
C9 C10 1.522(3)
C9 H9A 0.9900
C9 H9B 0.9900
C10 C11 1.506(3)
C10 H10A 0.9900
C10 H10B 0.9900
C11 N2 1.454(3)
C11 H11A 0.9900
C11 H11B 0.9900
C12 O2 1.242(3)
C12 N2 1.334(3)
C12 C13 1.508(3)
C13 C14 1.515(3)
C13 H13A 0.9900
C13 H13B 0.9900
C14 C15 1.504(3)
C14 H14A 0.9900
C14 H14B 0.9900
C15 N1 1.459(3)
C15 H15A 0.9900
C15 H15B 0.9900
C16 O3 1.240(3)
C16 N1 1.332(3)
C16 C17 1.507(4)
C17 C18 1.532(3)
C17 H17A 0.9900
C17 H17B 0.9900
C18 C19 1.522(3)
C18 H18A 0.9900
C18 H18B 0.9900
C19 C20 1.526(3)
C19 H19A 0.9900
C19 H19B 0.9900
C20 C21 1.523(4)
C20 H20A 0.9900
C20 H20B 0.9900
C21 C22 1.515(4)
C21 H21A 0.9900
C21 H21B 0.9900
C22 C23 1.519(4)
C22 H22A 0.9900
C22 H22B 0.9900
C23 H23A 0.9800
C23 H23B 0.9800
C23 H23C 0.9800
N1 H1 0.8800
N2 H2 0.8800
N3 H3 0.8800

loop_
_geom_hbond_atom_site_label_D
_geom_hbond_atom_site_label_H
_geom_hbond_atom_site_label_A
_geom_hbond_distance_DH
_geom_hbond_distance_HA
_geom_hbond_distance_DA
_geom_hbond_angle_DHA
_geom_hbond_site_symmetry_A
N1 H1 O3 0.88 2.05 2.920(2) 171.9 1_655
N2 H2 O2 0.88 2.07 2.931(2) 166.4 1_545
N3 H3 O1 0.88 2.00 2.866(2) 166.1 1_655

loop_
_geom_torsion_atom_site_label_1
_geom_torsion_atom_site_label_2
_geom_torsion_atom_site_label_3
_geom_torsion_atom_site_label_4
_geom_torsion
C1 C2 C3 C4 178.4(2)
C2 C3 C4 C5 178.3(2)
C3 C4 C5 C6 178.8(2)
C4 C5 C6 C7 176.8(2)
C5 C6 C7 N3 63.4(3)
O1 C8 C9 C10 -22.1(3)
N3 C8 C9 C10 159.0(2)
C8 C9 C10 C11 175.9(2)
C9 C10 C11 N2 176.9(2)
O2 C12 C13 C14 21.8(3)
N2 C12 C13 C14 -159.34(19)
C12 C13 C14 C15 -173.5(2)
C13 C14 C15 N1 -177.0(2)
O3 C16 C17 C18 -53.4(3)
N1 C16 C17 C18 125.8(2)
C16 C17 C18 C19 -66.1(3)
C17 C18 C19 C20 179.9(2)
C18 C19 C20 C21 178.8(2)
C19 C20 C21 C22 -179.3(2)
C20 C21 C22 C23 -178.4(2)
O3 C16 N1 C15 -0.3(4)
C17 C16 N1 C15 -179.4(2)
C14 C15 N1 C16 -161.0(2)
O2 C12 N2 C11 0.0(3)
C13 C12 N2 C11 -178.9(3)
C10 C11 N2 C12 158.6(2)
O1 C8 N3 C7 -2.8(4)
C9 C8 N3 C7 176.0(2)
C6 C7 N3 C8 -121.8(2)

loop_
_cod_related_entry_id
_cod_related_entry_database
_cod_related_entry_code
1 ChemSpider 28592758
